data_4510424
loop_
_publ_author_name
'Adalder, Tapas Kumar'
'Dastidar, Parthasarathi'

_publ_section_title
;
 Crystal Engineering Approach toward Selective Formation of an Asymmetric
 Supramolecular Synthon in Primary Ammonium Monocarboxylate (PAM) Salts
 and Their Gelation Studies
;
_journal_issue 5
_journal_name_full 'Crystal Growth &amp; Design'
_journal_page_first 2254
_journal_paper_doi 10.1021/cg401863s
_journal_volume 14
_journal_year 2014
_chemical_absolute_configuration S
_chemical_formula_moiety 'C8 H6 N O4, C8 H12 N'
_chemical_formula_sum 'C16 H18 N2 O4'
_chemical_formula_weight 302.32
_chemical_name_systematic
; 
 ? 
;
_space_group_IT_number 5
_symmetry_cell_setting monoclinic
_symmetry_space_group_name_Hall 'C 2y'
_symmetry_space_group_name_H-M 'C 1 2 1'
_atom_sites_solution_hydrogens geom
_atom_sites_solution_primary direct
_atom_sites_solution_secondary difmap
_audit_creation_method SHELXL-97
_cell_angle_alpha 90.00
_cell_angle_beta 94.277(3)
_cell_angle_gamma 90.00
_cell_formula_units_Z 4
_cell_length_a 18.4839(6)
_cell_length_b 5.86480(10)
_cell_length_c 14.7362(4)
_cell_measurement_temperature 296(2)
_cell_volume 1593.02(7)
_computing_cell_refinement 'BRUKER APEX II'
_computing_data_collection 'BRUKER APEX II'
_computing_data_reduction 'BRUKER APEX II'
_computing_molecular_graphics 'MERCURY 3.1, PLATON'
_computing_publication_material 'MERCURY 3.1, PLATON'
_computing_structure_refinement 'SHELXL-97 (Sheldrick, 1997)'
_computing_structure_solution 'SHELXS-97 (Sheldrick, 1990)'
_diffrn_ambient_temperature 296(2)
_diffrn_measured_fraction_theta_full 0.999
_diffrn_measured_fraction_theta_max 0.999
_diffrn_measurement_device_type 'BRUKER CCD AREA DETECTOR'
_diffrn_measurement_method 'PHI-OMEGA SCAN'
_diffrn_radiation_monochromator graphite
_diffrn_radiation_source 'fine-focus sealed tube'
_diffrn_radiation_type MoK\a
_diffrn_radiation_wavelength 0.71073
_diffrn_reflns_av_R_equivalents 0.0167
_diffrn_reflns_av_sigmaI/netI 0.0134
_diffrn_reflns_limit_h_max 20
_diffrn_reflns_limit_h_min -22
_diffrn_reflns_limit_k_max 7
_diffrn_reflns_limit_k_min -7
_diffrn_reflns_limit_l_max 17
_diffrn_reflns_limit_l_min -18
_diffrn_reflns_number 10454
_diffrn_reflns_theta_full 26.00
_diffrn_reflns_theta_max 26.00
_diffrn_reflns_theta_min 1.39
_exptl_absorpt_coefficient_mu 0.092
_exptl_absorpt_correction_T_max 0.9909
_exptl_absorpt_correction_T_min 0.9731
_exptl_absorpt_correction_type multi-scan
_exptl_absorpt_process_details SADABS
_exptl_crystal_colour COLORLESS
_exptl_crystal_density_diffrn 1.261
_exptl_crystal_density_method 'not measured'
_exptl_crystal_description NIDDLE
_exptl_crystal_F_000 640
_exptl_crystal_size_max 0.30
_exptl_crystal_size_mid 0.13
_exptl_crystal_size_min 0.10
_refine_diff_density_max 0.117
_refine_diff_density_min -0.165
_refine_diff_density_rms 0.035
_refine_ls_abs_structure_details 'Flack H D (1983), Acta Cryst. A39, 876-881'
_refine_ls_extinction_method none
_refine_ls_goodness_of_fit_ref 1.058
_refine_ls_hydrogen_treatment constr
_refine_ls_matrix_type full
_refine_ls_number_parameters 201
_refine_ls_number_reflns 3060
_refine_ls_number_restraints 1
_refine_ls_restrained_S_all 1.058
_refine_ls_R_factor_all 0.0405
_refine_ls_R_factor_gt 0.0370
_refine_ls_shift/su_max 0.001
_refine_ls_shift/su_mean 0.000
_refine_ls_structure_factor_coef Fsqd
_refine_ls_weighting_details 'calc w=1/[\s^2^(Fo^2^)+(0.0669P)^2^+0.2474P] where P=(Fo^2^+2Fc^2^)/3'
_refine_ls_weighting_scheme calc
_refine_ls_wR_factor_gt 0.1030
_refine_ls_wR_factor_ref 0.1081
_reflns_number_gt 2848
_reflns_number_total 3060
_reflns_threshold_expression >2sigma(I)
_cod_data_source_file cg401863s_si_002.cif
_cod_data_source_block (S)-PEA.4NPA
_cod_depositor_comments
;
The following automatic conversions were performed:

'_symmetry_cell_setting' value 'MONOCLINIC' changed to 'monoclinic'
according to
/usr/data/users/saulius/crontab/automatic-downloads/rss-feeds/ACS/lib/dictionaries/cif_core.dic
dictionary named 'cif_core.dic' version 2.4.2 from
2011-04-26.

'_exptl_absorpt_correction_type' value 'MULTI-SCAN'
changed to 'multi-scan' according to
/usr/data/users/saulius/crontab/automatic-downloads/rss-feeds/ACS/lib/dictionaries/cif_core.dic
dictionary named 'cif_core.dic' version 2.4.2 from 2011-04-26.

Automatic conversion script
Id: cif_fix_values 2281 2013-09-26 08:29:07Z andrius 

 Adding full bibliography for 4510410--4510441.cif.
;
_cod_original_sg_symbol_H-M C2
_cod_database_code 4510424

loop_
_symmetry_equiv_pos_as_xyz
'x, y, z'
'-x, y, -z'
'x+1/2, y+1/2, z'
'-x+1/2, y+1/2, -z'

loop_
_atom_site_label
_atom_site_type_symbol
_atom_site_fract_x
_atom_site_fract_y
_atom_site_fract_z
_atom_site_U_iso_or_equiv
_atom_site_adp_type
_atom_site_occupancy
_atom_site_symmetry_multiplicity
_atom_site_calc_flag
_atom_site_refinement_flags
O1 O 0.72963(6) 0.6195(2) 0.60699(7) 0.0552(3) Uani 1 1 d .
C2 C 0.75951(8) 0.7104(3) 0.67628(10) 0.0511(4) Uani 1 1 d .
O3 O 0.77401(9) 0.9149(3) 0.68187(10) 0.0828(4) Uani 1 1 d .
C4 C 0.77809(11) 0.5603(4) 0.75923(11) 0.0657(5) Uani 1 1 d .
H4A H 0.7739 0.4012 0.7416 0.079 Uiso 1 1 calc R
H4B H 0.8279 0.5881 0.7821 0.079 Uiso 1 1 calc R
C5 C 0.72823(9) 0.6081(3) 0.83341(10) 0.0510(4) Uani 1 1 d .
C6 C 0.67570(11) 0.4546(4) 0.85400(13) 0.0677(5) Uani 1 1 d .
H6 H 0.6701 0.3196 0.8211 0.081 Uiso 1 1 calc R
C7 C 0.63079(12) 0.4991(5) 0.92347(15) 0.0800(6) Uani 1 1 d .
H7 H 0.5960 0.3937 0.9383 0.096 Uiso 1 1 calc R
C8 C 0.63868(10) 0.6997(5) 0.96934(11) 0.0713(5) Uani 1 1 d .
O9 O 0.58715(17) 0.9505(8) 1.0670(2) 0.1732(14) Uani 1 1 d .
N10 N 0.59196(13) 0.7518(7) 1.04362(15) 0.1104(10) Uani 1 1 d .
O11 O 0.56170(17) 0.5980(8) 1.07763(18) 0.1757(15) Uani 1 1 d .
C12 C 0.68912(12) 0.8581(4) 0.94925(12) 0.0698(5) Uani 1 1 d .
H12 H 0.6930 0.9953 0.9809 0.084 Uiso 1 1 calc R
C13 C 0.73388(11) 0.8114(3) 0.88182(12) 0.0608(4) Uani 1 1 d .
H13 H 0.7688 0.9177 0.8681 0.073 Uiso 1 1 calc R
C14 C 0.89253(9) 0.4393(4) 0.52759(12) 0.0589(4) Uani 1 1 d .
H14A H 0.8775 0.3104 0.4907 0.088 Uiso 1 1 calc R
H14B H 0.8651 0.4441 0.5803 0.088 Uiso 1 1 calc R
H14C H 0.9432 0.4259 0.5463 0.088 Uiso 1 1 calc R
C15 C 0.87955(7) 0.6571(3) 0.47282(9) 0.0483(3) Uani 1 1 d .
H15 H 0.8949 0.7856 0.5122 0.058 Uiso 1 1 calc R
N16 N 0.80033(6) 0.6838(2) 0.44703(8) 0.0474(3) Uani 1 1 d .
H16A H 0.7758 0.6725 0.4966 0.071 Uiso 1 1 calc R
H16B H 0.7858 0.5751 0.4077 0.071 Uiso 1 1 calc R
H16C H 0.7922 0.8198 0.4215 0.071 Uiso 1 1 calc R
C17 C 0.92198(7) 0.6689(3) 0.38858(10) 0.0486(3) Uani 1 1 d .
C18 C 0.96396(10) 0.8593(3) 0.37359(14) 0.0620(4) Uani 1 1 d .
H18 H 0.9652 0.9805 0.4144 0.074 Uiso 1 1 calc R
C19 C 1.00408(11) 0.8691(4) 0.29789(16) 0.0779(6) Uani 1 1 d .
H19 H 1.0324 0.9968 0.2883 0.093 Uiso 1 1 calc R
C20 C 1.00244(10) 0.6928(5) 0.23722(14) 0.0780(6) Uani 1 1 d .
H20 H 1.0299 0.7001 0.1869 0.094 Uiso 1 1 calc R
C21 C 0.96020(11) 0.5047(4) 0.25049(13) 0.0713(5) Uani 1 1 d .
H21 H 0.9585 0.3858 0.2086 0.086 Uiso 1 1 calc R
C22 C 0.92009(9) 0.4916(3) 0.32617(12) 0.0587(4) Uani 1 1 d .
H22 H 0.8918 0.3635 0.3351 0.070 Uiso 1 1 calc R

loop_
_atom_site_aniso_label
_atom_site_aniso_U_11
_atom_site_aniso_U_22
_atom_site_aniso_U_33
_atom_site_aniso_U_23
_atom_site_aniso_U_13
_atom_site_aniso_U_12
O1 0.0629(6) 0.0622(7) 0.0412(5) 0.0004(5) 0.0093(4) 0.0002(5)
C2 0.0501(8) 0.0607(10) 0.0435(8) 0.0025(7) 0.0102(6) 0.0074(7)
O3 0.1101(12) 0.0683(9) 0.0660(8) 0.0060(7) -0.0200(8) -0.0138(8)
C4 0.0778(11) 0.0733(12) 0.0458(9) 0.0061(8) 0.0033(8) 0.0202(9)
C5 0.0614(9) 0.0536(9) 0.0369(6) 0.0037(6) -0.0031(6) 0.0049(7)
C6 0.0881(13) 0.0589(10) 0.0547(9) -0.0013(8) -0.0043(9) -0.0119(9)
C7 0.0744(12) 0.0988(17) 0.0662(12) 0.0137(12) 0.0023(10) -0.0223(11)
C8 0.0647(10) 0.1072(16) 0.0414(8) -0.0037(10) 0.0000(7) 0.0051(12)
O9 0.159(2) 0.230(4) 0.138(2) -0.081(2) 0.0639(18) 0.020(2)
N10 0.0843(14) 0.188(3) 0.0593(11) -0.0122(16) 0.0118(10) 0.0053(17)
O11 0.160(2) 0.264(4) 0.1124(17) 0.028(2) 0.0741(17) -0.018(3)
C12 0.0850(13) 0.0755(13) 0.0476(9) -0.0173(8) -0.0028(8) 0.0045(10)
C13 0.0713(11) 0.0609(10) 0.0495(9) -0.0035(8) 0.0007(8) -0.0103(8)
C14 0.0472(8) 0.0745(11) 0.0555(9) 0.0130(8) 0.0071(7) 0.0050(8)
C15 0.0431(7) 0.0591(9) 0.0429(7) -0.0019(7) 0.0054(5) 0.0000(6)
N16 0.0464(6) 0.0552(7) 0.0420(6) -0.0002(5) 0.0125(5) 0.0050(6)
C17 0.0415(7) 0.0581(9) 0.0469(7) 0.0058(7) 0.0082(6) 0.0069(6)
C18 0.0608(10) 0.0590(10) 0.0678(10) 0.0084(9) 0.0151(8) 0.0034(8)
C19 0.0633(11) 0.0827(14) 0.0909(15) 0.0280(12) 0.0274(10) 0.0017(10)
C20 0.0642(11) 0.1077(17) 0.0656(11) 0.0223(12) 0.0291(9) 0.0260(12)
C21 0.0696(11) 0.0928(15) 0.0526(9) -0.0049(10) 0.0123(8) 0.0230(11)
C22 0.0539(8) 0.0678(11) 0.0550(9) -0.0027(8) 0.0084(7) 0.0034(8)

loop_
_atom_type_symbol
_atom_type_description
_atom_type_scat_dispersion_real
_atom_type_scat_dispersion_imag
_atom_type_scat_source
C C 0.0033 0.0016 'International Tables Vol C Tables 4.2.6.8 and 6.1.1.4'
H H 0.0000 0.0000 'International Tables Vol C Tables 4.2.6.8 and 6.1.1.4'
N N 0.0061 0.0033 'International Tables Vol C Tables 4.2.6.8 and 6.1.1.4'
O O 0.0106 0.0060 'International Tables Vol C Tables 4.2.6.8 and 6.1.1.4'

loop_
_geom_angle_atom_site_label_1
_geom_angle_atom_site_label_2
_geom_angle_atom_site_label_3
_geom_angle
_geom_angle_site_symmetry_1
_geom_angle_site_symmetry_3
O1 O1 C2 0(10) 1 .
O3 C2 O1 123.63(16) . 1
O3 C2 O1 123.63(16) . .
O1 C2 O1 0.00(14) 1 .
O3 C2 C4 118.32(17) . .
O1 C2 C4 118.04(17) 1 .
O1 C2 C4 118.04(17) . .
C5 C4 C2 111.13(14) . .
C5 C4 H4A 109.4 . .
C2 C4 H4A 109.4 . .
C5 C4 H4B 109.4 . .
C2 C4 H4B 109.4 . .
H4A C4 H4B 108.0 . .
C6 C5 C13 118.43(16) . .
C6 C5 C4 121.22(17) . .
C13 C5 C4 120.34(16) . .
C5 C6 C7 120.67(19) . .
C5 C6 H6 119.7 . .
C7 C6 H6 119.7 . .
C8 C7 C6 118.8(2) . .
C8 C7 H7 120.6 . .
C6 C7 H7 120.6 . .
C7 C8 C12 122.08(18) . .
C7 C8 N10 120.1(2) . .
C12 C8 N10 117.9(2) . .
O11 N10 O9 123.9(3) . .
O11 N10 C8 118.3(4) . .
O9 N10 C8 117.8(3) . .
C8 C12 C13 118.81(19) . .
C8 C12 H12 120.6 . .
C13 C12 H12 120.6 . .
C12 C13 C5 121.23(18) . .
C12 C13 H13 119.4 . .
C5 C13 H13 119.4 . .
C15 C14 H14A 109.5 . .
C15 C14 H14B 109.5 . .
H14A C14 H14B 109.5 . .
C15 C14 H14C 109.5 . .
H14A C14 H14C 109.5 . .
H14B C14 H14C 109.5 . .
N16 C15 C17 110.10(11) . .
N16 C15 C14 109.64(13) . .
C17 C15 C14 113.68(13) . .
N16 C15 H15 107.7 . .
C17 C15 H15 107.7 . .
C14 C15 H15 107.7 . .
C15 N16 H16A 109.5 . .
C15 N16 H16B 109.5 . .
H16A N16 H16B 109.5 . .
C15 N16 H16C 109.5 . .
H16A N16 H16C 109.5 . .
H16B N16 H16C 109.5 . .
C22 C17 C18 118.98(14) . .
C22 C17 C15 121.26(15) . .
C18 C17 C15 119.75(16) . .
C19 C18 C17 120.06(19) . .
C19 C18 H18 120.0 . .
C17 C18 H18 120.0 . .
C20 C19 C18 120.6(2) . .
C20 C19 H19 119.7 . .
C18 C19 H19 119.7 . .
C19 C20 C21 119.99(16) . .
C19 C20 H20 120.0 . .
C21 C20 H20 120.0 . .
C20 C21 C22 120.2(2) . .
C20 C21 H21 119.9 . .
C22 C21 H21 119.9 . .
C21 C22 C17 120.23(18) . .
C21 C22 H22 119.9 . .
C17 C22 H22 119.9 . .

loop_
_geom_bond_atom_site_label_1
_geom_bond_atom_site_label_2
_geom_bond_distance
_geom_bond_site_symmetry_2
O1 O1 0.000(3) 1
O1 C2 1.244(2) .
C2 O3 1.230(2) .
C2 O1 1.244(2) 1
C2 C4 1.525(2) .
C4 C5 1.508(2) .
C4 H4A 0.9700 .
C4 H4B 0.9700 .
C5 C6 1.374(3) .
C5 C13 1.390(3) .
C6 C7 1.390(3) .
C6 H6 0.9300 .
C7 C8 1.359(4) .
C7 H7 0.9300 .
C8 C12 1.364(3) .
C8 N10 1.476(3) .
O9 N10 1.220(5) .
N10 O11 1.192(5) .
C12 C13 1.367(3) .
C12 H12 0.9300 .
C13 H13 0.9300 .
C14 C15 1.520(2) .
C14 H14A 0.9600 .
C14 H14B 0.9600 .
C14 H14C 0.9600 .
C15 N16 1.4933(18) .
C15 C17 1.5184(18) .
C15 H15 0.9800 .
N16 H16A 0.8900 .
N16 H16B 0.8900 .
N16 H16C 0.8900 .
C17 C22 1.387(2) .
C17 C18 1.387(3) .
C18 C19 1.386(3) .
C18 H18 0.9300 .
C19 C20 1.365(4) .
C19 H19 0.9300 .
C20 C21 1.374(4) .
C20 H20 0.9300 .
C21 C22 1.387(3) .
C21 H21 0.9300 .
C22 H22 0.9300 .

loop_
_geom_hbond_atom_site_label_D
_geom_hbond_atom_site_label_H
_geom_hbond_atom_site_label_A
_geom_hbond_distance_DH
_geom_hbond_distance_HA
_geom_hbond_distance_DA
_geom_hbond_angle_DHA
_geom_hbond_site_symmetry_A
N16 H16A O1 0.89 1.92 2.8045(15) 173.6 1
N16 H16B O3 0.89 1.90 2.756(2) 159.4 4_646
N16 H16C O1 0.89 1.84 2.7211(18) 167.8 4_656
